data_4118262
loop_
_publ_author_name
'Zhixue Zhu'
'Albert C. Fahrenbach'
'Hao Li'
'Jonathan C. Barnes'
'Zhichang Liu'
'Scott M. Dyar'
'Huacheng Zhang'
'Juying Lei'
'Raanan Carmieli'
'Amy A. Sarjeant'
'Charlotte L. Stern'
'Michael R. Wasielewski'
'J. Fraser Stoddart'

_publ_section_title
;
 Controlling Switching in Bistable [2]Catenanes by Combining
 Donor-Acceptor and Radical-Radical Interactions
;
_journal_name_full 'Journal of the American Chemical Society'
_journal_page_first 11709
_journal_page_last 11720
_journal_paper_doi 10.1021/ja3037355
_journal_volume 134
_journal_year 2012
_chemical_formula_moiety 'C8 N4 Ni S4, C44 H56 N8 O8, 3(CH3OH)'
_chemical_formula_sum 'C55 H68 N12 Ni O11 S4'
_chemical_formula_weight 1260.16
_space_group_crystal_system triclinic
_space_group_IT_number 2
_space_group_name_Hall '-P 1'
_space_group_name_H-M_alt 'P -1'
_symmetry_space_group_name_Hall '-P 1'
_symmetry_space_group_name_H-M 'P -1'
_atom_sites_solution_hydrogens geom
_atom_sites_solution_primary direct
_atom_sites_solution_secondary difmap
_audit_creation_date 2011-06-13
_audit_creation_method
;
  Olex2 1.1
  (compiled 2011.02.15 svn.r1672, GUI svn.r3494)
;
_cell_angle_alpha 85.531(6)
_cell_angle_beta 88.138(6)
_cell_angle_gamma 74.956(6)
_cell_formula_units_Z 2
_cell_length_a 7.1653(9)
_cell_length_b 11.6570(13)
_cell_length_c 35.452(4)
_cell_measurement_reflns_used 9927
_cell_measurement_temperature 100(2)
_cell_measurement_theta_max 31.19
_cell_measurement_theta_min 2.88
_cell_volume 2850.7(6)
_computing_cell_refinement 'Bruker SAINT'
_computing_data_collection 'Bruker APEX2'
_computing_data_reduction 'Bruker SAINT'
_computing_molecular_graphics
;
O. V. Dolomanov, L. J. Bourhis, R. J. Gildea, J. A. K. Howard and H. Puschmann,
OLEX2: a complete structure solution, refinement and analysis program.
J. Appl. Cryst. (2009). 42, 339-341.
;
_computing_publication_material
;
O. V. Dolomanov, L. J. Bourhis, R. J. Gildea, J. A. K. Howard and H. Puschmann,
OLEX2: a complete structure solution, refinement and analysis program.
J. Appl. Cryst. (2009). 42, 339-341.
;
_computing_structure_refinement 'SHELXL-97 (Sheldrick, 2008)'
_computing_structure_solution 'SHELXS-97 (Sheldrick, 2008)'
_diffrn_ambient_temperature 100(2)
_diffrn_measured_fraction_theta_full 0.986
_diffrn_measured_fraction_theta_max 0.986
_diffrn_measurement_device_type 'Bruker APEX-II CCD'
_diffrn_measurement_method '\f and \w scans'
_diffrn_radiation_monochromator graphite
_diffrn_radiation_type MoK\a
_diffrn_radiation_wavelength 0.71073
_diffrn_reflns_av_R_equivalents 0.0000
_diffrn_reflns_av_unetI/netI 0.0797
_diffrn_reflns_limit_h_max 9
_diffrn_reflns_limit_h_min -9
_diffrn_reflns_limit_k_max 15
_diffrn_reflns_limit_k_min -15
_diffrn_reflns_limit_l_max 47
_diffrn_reflns_limit_l_min 0
_diffrn_reflns_number 14547
_diffrn_reflns_theta_full 28.70
_diffrn_reflns_theta_max 28.70
_diffrn_reflns_theta_min 0.58
_diffrn_source 'fine-focus sealed tube'
_exptl_absorpt_coefficient_mu 0.559
_exptl_absorpt_correction_T_max 0.7466
_exptl_absorpt_correction_T_min 0.4741
_exptl_absorpt_correction_type multi-scan
_exptl_absorpt_process_details 'SADABS, (Bruker)'
_exptl_crystal_colour red
_exptl_crystal_colour_primary red
_exptl_crystal_density_diffrn 1.468
_exptl_crystal_description plate
_exptl_crystal_F_000 1324
_exptl_crystal_size_max 0.87
_exptl_crystal_size_mid 0.18
_exptl_crystal_size_min 0.13
_refine_diff_density_max 0.795
_refine_diff_density_min -1.486
_refine_diff_density_rms 0.108
_refine_ls_extinction_method none
_refine_ls_goodness_of_fit_ref 1.167
_refine_ls_hydrogen_treatment constr
_refine_ls_matrix_type full
_refine_ls_number_parameters 912
_refine_ls_number_reflns 14547
_refine_ls_number_restraints 1234
_refine_ls_restrained_S_all 1.164
_refine_ls_R_factor_all 0.1425
_refine_ls_R_factor_gt 0.0862
_refine_ls_shift/su_max 0.002
_refine_ls_shift/su_mean 0.000
_refine_ls_structure_factor_coef Fsqd
_refine_ls_weighting_details 'calc w=1/[\s^2^(Fo^2^)+(0.1520P)^2^+0.0000P] where P=(Fo^2^+2Fc^2^)/3'
_refine_ls_weighting_scheme calc
_refine_ls_wR_factor_gt 0.2494
_refine_ls_wR_factor_ref 0.2789
_reflns_number_gt 8250
_reflns_number_total 14547
_reflns_threshold_expression >2sigma(I)
_cod_data_source_file ja3037355_si_003.cif
_cod_data_source_block n0783_0m
_cod_original_cell_volume 2850.8(6)
_cod_database_code 4118262

loop_
_space_group_symop_id
_space_group_symop_operation_xyz
1 'x, y, z'
2 '-x, -y, -z'

loop_
_atom_site_label
_atom_site_type_symbol
_atom_site_fract_x
_atom_site_fract_y
_atom_site_fract_z
_atom_site_U_iso_or_equiv
_atom_site_adp_type
_atom_site_occupancy
_atom_site_symmetry_multiplicity
_atom_site_calc_flag
_atom_site_refinement_flags
_atom_site_disorder_assembly
_atom_site_disorder_group
Ni1 Ni 0.63918(8) 0.65728(4) 0.740056(14) 0.03017(17) Uani 1 1 d U . .
S1 S 0.75780(18) 0.70309(9) 0.68580(3) 0.0377(3) Uani 1 1 d U . .
S2 S 0.44624(17) 0.57074(9) 0.71394(3) 0.0356(3) Uani 1 1 d U . .
S3 S 0.51861(17) 0.61227(9) 0.79413(3) 0.0364(3) Uani 1 1 d U . .
S4 S 0.83259(17) 0.74372(9) 0.76625(3) 0.0363(3) Uani 1 1 d U . .
N1 N 0.7043(9) 0.6937(5) 0.58343(13) 0.0717(15) Uani 1 1 d U . .
N2 N 0.3008(10) 0.5022(4) 0.62081(15) 0.084(2) Uani 1 1 d U . .
N3 N 0.5554(10) 0.6289(5) 0.89573(13) 0.0820(18) Uani 1 1 d U . .
N4 N 0.9663(8) 0.8176(4) 0.85993(13) 0.0640(14) Uani 1 1 d U . .
C1 C 0.6316(7) 0.6481(4) 0.65381(12) 0.0419(11) Uani 1 1 d U . .
C2 C 0.4972(8) 0.5900(4) 0.66613(12) 0.0417(11) Uani 1 1 d U . .
C3 C 0.6422(7) 0.6683(3) 0.82600(12) 0.0374(10) Uani 1 1 d U . .
C4 C 0.7773(7) 0.7269(4) 0.81402(12) 0.0385(10) Uani 1 1 d U . .
C5 C 0.6696(9) 0.6713(4) 0.61444(14) 0.0549(14) Uani 1 1 d U . .
C6 C 0.3871(10) 0.5419(4) 0.64067(14) 0.0547(14) Uani 1 1 d U . .
C7 C 0.5976(9) 0.6480(4) 0.86516(14) 0.0534(13) Uani 1 1 d U . .
C8 C 0.8820(8) 0.7749(4) 0.83969(14) 0.0467(12) Uani 1 1 d U . .
O1 O 1.1699(4) 0.3274(2) 0.79420(9) 0.0377(7) Uani 1 1 d U . .
O2 O 1.0565(5) 0.4372(3) 0.86536(10) 0.0550(9) Uani 1 1 d U . .
N5 N 0.7964(6) 0.1985(3) 0.83215(10) 0.0417(9) Uani 1 1 d U . .
N6 N 0.4700(5) 0.1185(3) 0.65432(9) 0.0323(7) Uani 1 1 d U A .
C11 C 1.1195(6) 0.2981(4) 0.75990(12) 0.0331(9) Uani 1 1 d U . .
C12 C 1.0398(6) 0.3793(4) 0.73120(13) 0.0360(9) Uani 1 1 d U . .
H12 H 1.0189 0.4622 0.7338 0.043 Uiso 1 1 calc R . .
C13 C 0.9895(6) 0.3386(4) 0.69805(12) 0.0348(9) Uani 1 1 d U . .
H13 H 0.9309 0.3953 0.6784 0.042 Uiso 1 1 calc R . .
C14 C 1.0210(6) 0.2200(4) 0.69264(12) 0.0342(9) Uani 1 1 d U . .
H14 H 0.9846 0.1950 0.6697 0.041 Uiso 1 1 calc R . .
C15 C 1.1088(6) 0.1352(3) 0.72188(11) 0.0296(8) Uani 1 1 d U . .
C16 C 1.1300(7) 0.4533(4) 0.79980(13) 0.0428(11) Uani 1 1 d U . .
H16A H 0.9903 0.4912 0.7966 0.051 Uiso 1 1 calc R . .
H16B H 1.2022 0.4922 0.7808 0.051 Uiso 1 1 calc R . .
C17 C 1.1887(7) 0.4685(4) 0.83816(14) 0.0456(12) Uani 1 1 d U . .
H17A H 1.3204 0.4174 0.8431 0.055 Uiso 1 1 calc R . .
H17B H 1.1909 0.5524 0.8402 0.055 Uiso 1 1 calc R . .
C18 C 1.0544(10) 0.4911(6) 0.90003(16) 0.0672(16) Uani 1 1 d U A .
H18A H 0.9437 0.4776 0.9155 0.081 Uiso 1 1 calc R . .
H18B H 1.0309 0.5782 0.8943 0.081 Uiso 1 1 calc R . .
C19 C 1.2259(12) 0.4508(9) 0.9225(2) 0.103(3) Uani 1 1 d U . .
H19A H 1.2838 0.5182 0.9250 0.124 Uiso 0.534(4) 1 calc PR A 1
H19B H 1.3214 0.3887 0.9095 0.124 Uiso 0.534(4) 1 calc PR A 1
H19C H 1.2409 0.3692 0.9344 0.124 Uiso 0.466(4) 1 calc PR A 2
H19D H 1.3443 0.4554 0.9079 0.124 Uiso 0.466(4) 1 calc PR A 2
O3 O 1.1835(17) 0.4028(15) 0.9598(3) 0.141(5) Uani 0.534(4) 1 d PDU A 1
C20 C 1.338(3) 0.330(3) 0.9838(6) 0.158(8) Uani 0.534(4) 1 d PDU A 1
H20A H 1.4104 0.2613 0.9701 0.189 Uiso 0.534(4) 1 calc PR A 1
H20B H 1.4283 0.3780 0.9891 0.189 Uiso 0.534(4) 1 calc PR A 1
C21 C 1.264(3) 0.288(3) 1.0189(6) 0.146(7) Uani 0.534(4) 1 d PDU A 1
H21A H 1.3436 0.2058 1.0244 0.176 Uiso 0.534(4) 1 calc PR A 1
H21B H 1.2948 0.3362 1.0385 0.176 Uiso 0.534(4) 1 calc PR A 1
O4 O 1.084(3) 0.2852(17) 1.0249(4) 0.179(6) Uani 0.534(4) 1 d PDU A 1
C22 C 1.044(2) 0.1727(16) 1.0388(3) 0.117(5) Uani 0.534(4) 1 d PDU A 1
H22A H 1.0725 0.1524 1.0660 0.141 Uiso 0.534(4) 1 calc PR A 1
H22B H 1.1106 0.1056 1.0237 0.141 Uiso 0.534(4) 1 calc PR A 1
C23 C 0.835(2) 0.2128(14) 1.0314(3) 0.099(4) Uani 0.534(4) 1 d PDU A 1
H23A H 0.7682 0.1606 1.0468 0.119 Uiso 0.534(4) 1 calc PR A 1
H23B H 0.7847 0.2948 1.0394 0.119 Uiso 0.534(4) 1 calc PR A 1
N7 N 0.7922(17) 0.2113(9) 0.9932(2) 0.066(2) Uani 0.534(4) 1 d PDU A 1
N8 N 0.7147(17) 0.1235(9) 0.9831(3) 0.077(3) Uani 0.534(4) 1 d PDU A 1
N9 N 0.6811(15) 0.1439(8) 0.9450(2) 0.063(2) Uani 0.534(4) 1 d PDU A 1
C24 C 0.7413(16) 0.2423(8) 0.9330(2) 0.049(2) Uani 0.534(4) 1 d PDU A 1
C25 C 0.8009(17) 0.2856(9) 0.9641(2) 0.060(3) Uani 0.534(4) 1 d PDU A 1
H25 H 0.8414 0.3569 0.9644 0.071 Uiso 0.534(4) 1 calc PR A 1
C26 C 0.7248(15) 0.2836(9) 0.8929(2) 0.044(2) Uani 0.534(4) 1 d PDU A 1
H26A H 0.7298 0.3679 0.8902 0.053 Uiso 0.534(4) 1 calc PR A 1
H26B H 0.5973 0.2801 0.8838 0.053 Uiso 0.534(4) 1 calc PR A 1
C27 C 0.8846(18) 0.2105(11) 0.8674(3) 0.033(2) Uani 0.534(4) 1 d PU A 1
H27A H 0.9884 0.2518 0.8625 0.040 Uiso 0.534(4) 1 calc PR A 1
H27B H 0.9418 0.1310 0.8801 0.040 Uiso 0.534(4) 1 calc PR A 1
O3A O 1.1740(13) 0.5373(8) 0.9486(2) 0.065(2) Uani 0.466(4) 1 d PDU A 2
C20A C 1.3266(18) 0.5291(12) 0.9745(3) 0.059(3) Uani 0.466(4) 1 d PDU A 2
H20C H 1.3267 0.6095 0.9816 0.071 Uiso 0.466(4) 1 calc PR A 2
H20D H 1.4529 0.4935 0.9625 0.071 Uiso 0.466(4) 1 calc PR A 2
C21A C 1.2976(19) 0.4545(11) 1.0085(3) 0.060(3) Uani 0.466(4) 1 d PDU A 2
H21C H 1.3955 0.4552 1.0275 0.072 Uiso 0.466(4) 1 calc PR A 2
H21D H 1.1684 0.4889 1.0196 0.072 Uiso 0.466(4) 1 calc PR A 2
O4A O 1.3113(15) 0.3396(10) 1.0009(3) 0.063(2) Uani 0.466(4) 1 d PDU A 2
C22A C 1.238(3) 0.2737(14) 1.0306(4) 0.063(4) Uani 0.466(4) 1 d PDU A 2
H22C H 1.1094 0.3200 1.0391 0.076 Uiso 0.466(4) 1 calc PR A 2
H22D H 1.3261 0.2557 1.0524 0.076 Uiso 0.466(4) 1 calc PR A 2
C23A C 1.2224(19) 0.1644(11) 1.0157(3) 0.057(3) Uani 0.466(4) 1 d PDU A 2
H23C H 1.3558 0.1176 1.0104 0.069 Uiso 0.466(4) 1 calc PR A 2
H23D H 1.1712 0.1191 1.0366 0.069 Uiso 0.466(4) 1 calc PR A 2
N7A N 1.1192(19) 0.1635(10) 0.9854(3) 0.075(3) Uani 0.466(4) 1 d PDU A 2
N8A N 0.927(2) 0.1758(16) 0.9894(3) 0.098(4) Uani 0.466(4) 1 d PDU A 2
N9A N 0.862(2) 0.1740(16) 0.9525(3) 0.104(4) Uani 0.466(4) 1 d PDU A 2
C24A C 1.018(2) 0.1662(14) 0.9291(3) 0.079(4) Uani 0.466(4) 1 d PDU A 2
C25A C 1.176(2) 0.1592(14) 0.9500(3) 0.081(4) Uani 0.466(4) 1 d PDU A 2
H25A H 1.3040 0.1524 0.9407 0.098 Uiso 0.466(4) 1 calc PR A 2
C26A C 1.001(2) 0.1561(13) 0.8874(3) 0.067(3) Uani 0.466(4) 1 d PDU A 2
H26C H 1.1016 0.1861 0.8731 0.080 Uiso 0.466(4) 1 calc PR A 2
H26D H 1.0172 0.0718 0.8821 0.080 Uiso 0.466(4) 1 calc PR A 2
C27A C 0.816(3) 0.2246(16) 0.8765(4) 0.053(3) Uani 0.466(4) 1 d PU A 2
H27C H 0.8040 0.3102 0.8789 0.063 Uiso 0.466(4) 1 calc PR A 2
H27D H 0.7150 0.2002 0.8924 0.063 Uiso 0.466(4) 1 calc PR A 2
O5 O 1.1020(4) -0.0189(2) 0.68343(8) 0.0334(6) Uani 1 1 d U . .
O6 O 1.2054(5) -0.1241(3) 0.61037(8) 0.0433(8) Uani 1 1 d U . .
N10 N 0.8365(18) 0.3211(9) 0.5847(3) 0.031(2) Uani 0.418(5) 1 d PDU B 1
C46 C 0.8495(17) 0.2013(8) 0.5893(3) 0.0287(19) Uani 0.418(5) 1 d PDU B 1
H46 H 0.9613 0.1380 0.5946 0.034 Uiso 0.418(5) 1 calc PR B 1
C47 C 0.668(3) 0.1939(17) 0.5845(11) 0.039(4) Uani 0.418(5) 1 d PDU B 1
N12 N 0.5522(13) 0.2981(8) 0.5753(3) 0.052(3) Uani 0.418(5) 1 d PDU B 1
N11 N 0.6591(13) 0.3763(8) 0.5741(3) 0.051(3) Uani 0.418(5) 1 d PDU B 1
N10A N 0.814(2) 0.3097(11) 0.5708(3) 0.061(3) Uani 0.582(5) 1 d PDU B 2
C46A C 0.6665(19) 0.2614(9) 0.5603(3) 0.062(3) Uani 0.582(5) 1 d PDU B 2
H46A H 0.5783 0.2877 0.5400 0.075 Uiso 0.582(5) 1 calc PR B 2
C47A C 0.680(3) 0.1694(12) 0.5856(7) 0.039(3) Uani 0.582(5) 1 d PDU B 2
N12A N 0.8117(14) 0.1658(10) 0.6108(3) 0.079(3) Uani 0.582(5) 1 d PDU B 2
N11A N 0.8905(16) 0.2517(14) 0.6012(3) 0.094(3) Uani 0.582(5) 1 d PDU B 2
C28 C 0.7267(6) 0.2942(4) 0.80787(12) 0.0349(9) Uani 1 1 d U A .
H28 H 0.7216 0.3718 0.8151 0.042 Uiso 1 1 calc R . .
C29 C 0.6639(6) 0.2805(4) 0.77321(11) 0.0337(9) Uani 1 1 d U . .
H29 H 0.6143 0.3488 0.7566 0.040 Uiso 1 1 calc R A .
C30 C 0.6707(6) 0.1681(3) 0.76155(11) 0.0296(8) Uani 1 1 d U A .
C31 C 0.7437(7) 0.0716(4) 0.78715(12) 0.0377(10) Uani 1 1 d U . .
H31 H 0.7503 -0.0068 0.7806 0.045 Uiso 1 1 calc R A .
C32 C 0.8062(8) 0.0888(4) 0.82180(13) 0.0454(12) Uani 1 1 d U A .
H32 H 0.8574 0.0218 0.8389 0.054 Uiso 1 1 calc R . .
C33 C 1.1487(6) 0.0108(3) 0.71791(11) 0.0279(8) Uani 1 1 d U . .
C34 C 1.2284(6) -0.0706(3) 0.74675(11) 0.0319(9) Uani 1 1 d U . .
H34 H 1.2482 -0.1533 0.7440 0.038 Uiso 1 1 calc R . .
C35 C 1.2811(6) -0.0317(4) 0.78060(11) 0.0348(9) Uani 1 1 d U . .
H35 H 1.3405 -0.0887 0.8001 0.042 Uiso 1 1 calc R . .
C36 C 1.2471(6) 0.0887(4) 0.78573(11) 0.0320(9) Uani 1 1 d U . .
H36 H 1.2818 0.1141 0.8087 0.038 Uiso 1 1 calc R . .
C37 C 1.1600(6) 0.1738(3) 0.75631(11) 0.0296(8) Uani 1 1 d U . .
C38 C 1.1516(7) -0.1441(4) 0.67741(12) 0.0354(9) Uani 1 1 d U . .
H38A H 1.0892 -0.1872 0.6971 0.043 Uiso 1 1 calc R . .
H38B H 1.2933 -0.1773 0.6790 0.043 Uiso 1 1 calc R . .
C39 C 1.0829(7) -0.1588(4) 0.63877(12) 0.0384(10) Uani 1 1 d U . .
H39A H 1.0831 -0.2430 0.6367 0.046 Uiso 1 1 calc R . .
H39B H 0.9489 -0.1092 0.6352 0.046 Uiso 1 1 calc R . .
C40 C 1.1620(8) -0.1577(5) 0.57491(13) 0.0485(12) Uani 1 1 d U B .
H40A H 1.0215 -0.1286 0.5704 0.058 Uiso 1 1 calc R . .
H40B H 1.1982 -0.2456 0.5748 0.058 Uiso 1 1 calc R . .
C41 C 1.2722(9) -0.1055(5) 0.54391(13) 0.0556(13) Uani 1 1 d U . .
H41A H 1.4072 -0.1547 0.5460 0.067 Uiso 0.418(5) 1 calc PR B 1
H41B H 1.2235 -0.1248 0.5200 0.067 Uiso 0.418(5) 1 calc PR B 1
H41C H 1.4079 -0.1150 0.5512 0.067 Uiso 0.582(5) 1 calc PR B 2
H41D H 1.2708 -0.1435 0.5199 0.067 Uiso 0.582(5) 1 calc PR B 2
O7 O 1.285(2) -0.0002(12) 0.5379(3) 0.088(4) Uani 0.418(5) 1 d PDU B 1
C42 C 1.239(4) 0.1026(16) 0.5123(5) 0.076(5) Uani 0.418(5) 1 d PDU B 1
H42A H 1.2496 0.0689 0.4873 0.091 Uiso 0.418(5) 1 calc PR B 1
H42B H 1.3530 0.1353 0.5136 0.091 Uiso 0.418(5) 1 calc PR B 1
C43 C 1.072(3) 0.2138(15) 0.5073(6) 0.100(6) Uani 0.418(5) 1 d PDU B 1
H43A H 1.0377 0.2105 0.4806 0.120 Uiso 0.418(5) 1 calc PR B 1
H43B H 0.9690 0.1878 0.5223 0.120 Uiso 0.418(5) 1 calc PR B 1
O8 O 1.019(3) 0.3288(15) 0.5108(4) 0.157(5) Uani 0.418(5) 1 d PDU B 1
C44 C 1.100(4) 0.351(2) 0.5471(6) 0.096(6) Uani 0.418(5) 1 d PDU B 1
H44A H 1.2041 0.2785 0.5539 0.116 Uiso 0.418(5) 1 calc PR B 1
H44B H 1.1653 0.4154 0.5407 0.116 Uiso 0.418(5) 1 calc PR B 1
C45 C 0.9894(15) 0.3822(8) 0.5825(3) 0.036(2) Uani 0.418(5) 1 d PDU B 1
H45A H 1.0748 0.3566 0.6046 0.043 Uiso 0.418(5) 1 calc PR B 1
H45B H 0.9337 0.4693 0.5821 0.043 Uiso 0.418(5) 1 calc PR B 1
O7A O 1.1623(9) 0.0241(5) 0.54031(18) 0.0379(15) Uani 0.582(5) 1 d PDU B 2
C42A C 1.218(2) 0.0746(9) 0.5072(3) 0.050(3) Uani 0.582(5) 1 d PDU B 2
H42C H 1.1517 0.0528 0.4858 0.060 Uiso 0.582(5) 1 calc PR B 2
H42D H 1.3588 0.0439 0.5033 0.060 Uiso 0.582(5) 1 calc PR B 2
C43A C 1.1652(18) 0.2125(9) 0.5083(3) 0.054(3) Uani 0.582(5) 1 d PDU B 2
H43C H 1.2405 0.2443 0.4880 0.065 Uiso 0.582(5) 1 calc PR B 2
H43D H 1.0269 0.2438 0.5019 0.065 Uiso 0.582(5) 1 calc PR B 2
O8A O 1.1944(8) 0.2551(4) 0.54001(13) 0.0365(13) Uani 0.582(5) 1 d PDU B 2
C44A C 1.096(2) 0.3832(10) 0.5449(4) 0.057(3) Uani 0.582(5) 1 d PDU B 2
H44C H 1.1463 0.4085 0.5677 0.069 Uiso 0.582(5) 1 calc PR B 2
H44D H 1.1258 0.4330 0.5227 0.069 Uiso 0.582(5) 1 calc PR B 2
C45A C 0.8876(16) 0.4016(11) 0.5487(4) 0.078(3) Uani 0.582(5) 1 d PDU B 2
H45C H 0.8339 0.4107 0.5229 0.094 Uiso 0.582(5) 1 calc PR B 2
H45D H 0.8348 0.4782 0.5603 0.094 Uiso 0.582(5) 1 calc PR B 2
C48 C 0.5792(9) 0.0794(4) 0.58904(13) 0.0505(12) Uani 1 1 d U . .
H48A H 0.5378 0.0634 0.5640 0.061 Uiso 0.418(5) 1 calc PR B 1
H48B H 0.6801 0.0086 0.5986 0.061 Uiso 0.418(5) 1 calc PR B 1
H48C H 0.6715 0.0031 0.5973 0.061 Uiso 0.582(5) 1 calc PR B 2
H48D H 0.5331 0.0703 0.5637 0.061 Uiso 0.582(5) 1 calc PR B 2
C49 C 0.4077(8) 0.1003(4) 0.61627(12) 0.0435(11) Uani 1 1 d U A .
H49A H 0.3068 0.1713 0.6069 0.052 Uiso 1 1 calc R . .
H49B H 0.3518 0.0308 0.6178 0.052 Uiso 1 1 calc R . .
C50 C 0.5558(6) 0.0228(4) 0.67747(11) 0.0324(9) Uani 1 1 d U . .
H50 H 0.5691 -0.0551 0.6697 0.039 Uiso 1 1 calc R . .
C51 C 0.6232(6) 0.0371(3) 0.71169(11) 0.0310(9) Uani 1 1 d U A .
H51 H 0.6847 -0.0311 0.7274 0.037 Uiso 1 1 calc R . .
C52 C 0.6037(6) 0.1504(3) 0.72417(11) 0.0281(8) Uani 1 1 d U . .
C53 C 0.5154(6) 0.2475(3) 0.69926(11) 0.0313(9) Uani 1 1 d U A .
H53 H 0.5010 0.3263 0.7063 0.038 Uiso 1 1 calc R . .
C54 C 0.4500(6) 0.2296(4) 0.66491(12) 0.0346(9) Uani 1 1 d U . .
H54 H 0.3898 0.2961 0.6484 0.042 Uiso 1 1 calc R A .

loop_
_atom_site_aniso_label
_atom_site_aniso_U_11
_atom_site_aniso_U_22
_atom_site_aniso_U_33
_atom_site_aniso_U_23
_atom_site_aniso_U_13
_atom_site_aniso_U_12
Ni1 0.0431(3) 0.0192(3) 0.0271(3) -0.00001(18) 0.0090(2) -0.0078(2)
S1 0.0542(7) 0.0278(5) 0.0313(5) -0.0009(4) 0.0146(5) -0.0130(5)
S2 0.0548(7) 0.0246(5) 0.0283(5) 0.0026(4) 0.0029(4) -0.0136(4)
S3 0.0513(7) 0.0304(5) 0.0299(5) -0.0040(4) 0.0119(4) -0.0160(5)
S4 0.0513(7) 0.0255(5) 0.0329(5) 0.0037(4) 0.0046(4) -0.0137(4)
N1 0.109(4) 0.068(3) 0.036(2) 0.003(2) 0.020(2) -0.023(3)
N2 0.157(6) 0.045(3) 0.062(3) 0.006(2) -0.045(3) -0.046(3)
N3 0.144(6) 0.077(4) 0.036(2) -0.007(2) 0.025(3) -0.049(4)
N4 0.105(4) 0.044(3) 0.050(3) 0.007(2) -0.019(3) -0.032(3)
C1 0.063(3) 0.025(2) 0.031(2) -0.0026(16) 0.0077(19) 0.0006(18)
C2 0.072(3) 0.0193(19) 0.028(2) -0.0001(15) -0.0021(19) -0.0021(18)
C3 0.056(3) 0.0201(19) 0.033(2) -0.0036(15) 0.0070(18) -0.0043(17)
C4 0.061(3) 0.023(2) 0.027(2) 0.0015(15) -0.0054(18) -0.0036(18)
C5 0.085(4) 0.037(3) 0.037(2) 0.001(2) 0.014(2) -0.010(2)
C6 0.101(5) 0.032(2) 0.034(2) 0.0037(19) -0.008(3) -0.023(3)
C7 0.089(4) 0.043(3) 0.033(2) -0.007(2) 0.013(2) -0.025(3)
C8 0.072(4) 0.030(2) 0.042(3) 0.0047(19) -0.008(2) -0.020(2)
O1 0.0392(18) 0.0280(15) 0.0463(17) -0.0127(12) 0.0082(13) -0.0072(12)
O2 0.063(2) 0.050(2) 0.052(2) 0.0001(16) 0.0254(17) -0.0187(17)
N5 0.063(3) 0.038(2) 0.0304(18) 0.0019(15) -0.0020(16) -0.0251(18)
N6 0.036(2) 0.0295(17) 0.0328(17) 0.0044(13) 0.0013(14) -0.0139(14)
C11 0.026(2) 0.030(2) 0.042(2) -0.0056(16) 0.0122(17) -0.0071(16)
C12 0.034(2) 0.029(2) 0.045(2) -0.0012(17) 0.0118(18) -0.0095(16)
C13 0.030(2) 0.027(2) 0.043(2) 0.0050(16) 0.0075(17) -0.0022(16)
C14 0.029(2) 0.031(2) 0.039(2) 0.0046(16) 0.0050(17) -0.0044(16)
C15 0.032(2) 0.0229(18) 0.034(2) -0.0017(14) 0.0133(16) -0.0097(15)
C16 0.046(3) 0.029(2) 0.053(3) -0.0118(19) 0.021(2) -0.0103(19)
C17 0.052(3) 0.043(3) 0.050(3) -0.022(2) 0.026(2) -0.023(2)
C18 0.082(4) 0.064(4) 0.047(3) 0.002(3) 0.030(3) -0.010(3)
C19 0.077(5) 0.162(8) 0.071(4) -0.043(4) 0.024(3) -0.027(5)
O3 0.085(7) 0.287(15) 0.062(6) 0.039(7) -0.011(5) -0.082(8)
C20 0.125(12) 0.217(17) 0.117(13) 0.022(12) -0.003(10) -0.028(13)
C21 0.118(11) 0.207(15) 0.103(12) 0.041(11) -0.027(11) -0.034(11)
O4 0.166(11) 0.264(13) 0.119(10) 0.069(10) -0.032(9) -0.095(11)
C22 0.141(10) 0.175(13) 0.029(6) 0.015(7) -0.007(6) -0.032(10)
C23 0.133(9) 0.132(11) 0.028(4) -0.010(6) 0.021(6) -0.027(8)
N7 0.093(7) 0.081(6) 0.029(4) -0.013(4) 0.025(4) -0.029(5)
N8 0.114(8) 0.060(6) 0.057(5) 0.000(4) 0.021(5) -0.027(5)
N9 0.089(7) 0.053(5) 0.050(4) -0.002(4) 0.015(4) -0.024(4)
C24 0.069(7) 0.039(5) 0.036(4) -0.007(3) 0.013(4) -0.008(4)
C25 0.089(8) 0.056(6) 0.036(4) -0.014(4) 0.016(4) -0.021(5)
C26 0.058(6) 0.050(5) 0.026(4) -0.016(3) 0.013(4) -0.015(4)
C27 0.054(7) 0.031(5) 0.019(4) -0.002(3) 0.003(3) -0.019(4)
O3A 0.078(6) 0.082(6) 0.029(4) -0.015(4) 0.006(3) -0.009(5)
C20A 0.060(7) 0.078(7) 0.033(5) 0.006(5) 0.005(4) -0.009(6)
C21A 0.070(8) 0.074(6) 0.037(5) 0.006(5) 0.007(5) -0.025(6)
O4A 0.070(6) 0.087(5) 0.040(5) 0.001(4) 0.007(4) -0.038(5)
C22A 0.065(8) 0.091(8) 0.051(7) -0.019(6) 0.025(6) -0.052(7)
C23A 0.087(7) 0.067(7) 0.035(5) -0.025(5) 0.026(4) -0.048(6)
N7A 0.109(8) 0.073(7) 0.053(5) -0.007(5) 0.011(5) -0.043(6)
N8A 0.094(7) 0.157(11) 0.040(5) -0.002(7) 0.005(5) -0.029(9)
N9A 0.106(7) 0.145(10) 0.059(6) -0.016(8) 0.012(5) -0.029(8)
C24A 0.103(9) 0.089(9) 0.040(5) 0.017(6) 0.007(5) -0.024(8)
C25A 0.115(8) 0.106(11) 0.033(5) 0.009(6) 0.005(5) -0.052(9)
C26A 0.084(8) 0.074(8) 0.046(5) -0.014(6) -0.001(5) -0.024(6)
C27A 0.079(9) 0.049(8) 0.039(6) 0.005(5) -0.001(6) -0.035(7)
O5 0.0454(18) 0.0256(14) 0.0298(14) -0.0054(11) 0.0040(12) -0.0100(12)
O6 0.053(2) 0.053(2) 0.0298(15) -0.0086(13) 0.0127(14) -0.0240(15)
N10 0.042(5) 0.020(4) 0.026(6) 0.008(4) -0.008(4) 0.000(3)
C46 0.051(5) 0.018(4) 0.016(4) -0.005(3) 0.001(4) -0.008(3)
C47 0.048(7) 0.042(6) 0.029(8) 0.007(7) -0.009(6) -0.014(6)
N12 0.033(5) 0.034(4) 0.079(7) 0.014(5) 0.017(5) -0.001(3)
N11 0.030(5) 0.037(5) 0.081(7) 0.030(5) 0.003(4) -0.008(4)
N10A 0.066(7) 0.075(6) 0.048(6) -0.010(5) 0.016(5) -0.028(5)
C46A 0.101(8) 0.048(5) 0.044(5) 0.003(4) -0.010(5) -0.029(5)
C47A 0.048(5) 0.042(6) 0.020(5) 0.003(5) 0.007(4) 0.000(4)
N12A 0.063(6) 0.118(8) 0.061(6) 0.013(5) -0.011(4) -0.035(5)
N11A 0.073(7) 0.165(10) 0.055(6) 0.015(6) 0.013(4) -0.059(7)
C28 0.040(3) 0.028(2) 0.037(2) -0.0024(16) 0.0107(17) -0.0091(17)
C29 0.040(3) 0.0279(19) 0.030(2) 0.0008(15) 0.0102(17) -0.0045(16)
C30 0.027(2) 0.0287(19) 0.032(2) 0.0049(15) 0.0070(15) -0.0078(15)
C31 0.048(3) 0.026(2) 0.040(2) 0.0064(16) -0.0019(19) -0.0137(18)
C32 0.069(4) 0.032(2) 0.041(2) 0.0080(18) -0.011(2) -0.026(2)
C33 0.032(2) 0.0282(19) 0.0257(18) -0.0041(14) 0.0086(15) -0.0118(15)
C34 0.039(2) 0.0235(19) 0.032(2) -0.0029(15) 0.0111(17) -0.0082(16)
C35 0.042(3) 0.032(2) 0.027(2) -0.0011(16) 0.0096(17) -0.0070(17)
C36 0.039(2) 0.033(2) 0.0238(18) -0.0066(15) 0.0103(16) -0.0102(17)
C37 0.028(2) 0.0256(18) 0.035(2) -0.0048(15) 0.0147(15) -0.0059(15)
C38 0.045(3) 0.027(2) 0.037(2) -0.0071(16) 0.0136(18) -0.0144(17)
C39 0.056(3) 0.034(2) 0.030(2) -0.0060(17) 0.0115(19) -0.0194(19)
C40 0.062(3) 0.059(3) 0.032(2) -0.008(2) 0.004(2) -0.030(3)
C41 0.069(4) 0.077(3) 0.027(2) -0.007(2) 0.005(2) -0.031(3)
O7 0.159(11) 0.101(7) 0.036(5) 0.002(5) -0.009(7) -0.092(7)
C42 0.097(11) 0.123(9) 0.026(8) -0.003(8) 0.002(8) -0.064(8)
C43 0.165(14) 0.078(7) 0.069(9) 0.002(6) 0.070(10) -0.064(8)
O8 0.234(14) 0.137(8) 0.096(8) -0.014(9) 0.011(9) -0.043(10)
C44 0.117(12) 0.114(15) 0.065(9) 0.016(10) 0.021(8) -0.050(11)
C45 0.027(5) 0.019(4) 0.060(6) -0.004(4) -0.001(4) -0.003(3)
O7A 0.034(3) 0.044(3) 0.035(3) -0.007(2) 0.020(3) -0.009(2)
C42A 0.063(7) 0.065(5) 0.016(4) -0.016(3) -0.007(4) -0.001(5)
C43A 0.085(8) 0.066(5) 0.024(4) 0.009(3) 0.018(5) -0.047(5)
O8A 0.043(3) 0.033(3) 0.025(2) 0.0036(19) 0.000(2) 0.003(2)
C44A 0.070(6) 0.032(4) 0.070(7) 0.010(4) 0.004(5) -0.018(4)
C45A 0.065(6) 0.086(7) 0.086(7) -0.002(5) 0.003(6) -0.024(5)
C48 0.081(4) 0.042(3) 0.026(2) 0.0011(18) -0.002(2) -0.011(2)
C49 0.066(3) 0.043(3) 0.029(2) 0.0052(18) -0.008(2) -0.028(2)
C50 0.037(2) 0.0271(19) 0.031(2) 0.0023(15) 0.0092(16) -0.0083(16)
C51 0.029(2) 0.0254(19) 0.033(2) 0.0046(15) 0.0092(16) -0.0009(15)
C52 0.026(2) 0.0275(19) 0.0291(19) 0.0018(14) 0.0099(15) -0.0073(15)
C53 0.037(2) 0.0265(19) 0.032(2) 0.0016(15) 0.0066(16) -0.0135(16)
C54 0.040(3) 0.029(2) 0.035(2) 0.0067(16) 0.0042(17) -0.0109(17)

loop_
_atom_type_symbol
_atom_type_description
_atom_type_scat_dispersion_real
_atom_type_scat_dispersion_imag
_atom_type_scat_source
C C 0.0033 0.0016 'International Tables Vol C Tables 4.2.6.8 and 6.1.1.4'
H H 0.0000 0.0000 'International Tables Vol C Tables 4.2.6.8 and 6.1.1.4'
N N 0.0061 0.0033 'International Tables Vol C Tables 4.2.6.8 and 6.1.1.4'
O O 0.0106 0.0060 'International Tables Vol C Tables 4.2.6.8 and 6.1.1.4'
S S 0.1246 0.1234 'International Tables Vol C Tables 4.2.6.8 and 6.1.1.4'
Ni Ni 0.3393 1.1124 'International Tables Vol C Tables 4.2.6.8 and 6.1.1.4'

loop_
_geom_angle_atom_site_label_1
_geom_angle_atom_site_label_2
_geom_angle_atom_site_label_3
_geom_angle
S1 Ni1 S2 92.12(5)
S1 Ni1 S4 87.92(5)
S2 Ni1 S4 179.92(5)
S3 Ni1 S1 179.59(5)
S3 Ni1 S2 87.68(4)
S3 Ni1 S4 92.28(4)
C1 S1 Ni1 103.57(16)
C2 S2 Ni1 102.92(18)
C3 S3 Ni1 103.46(16)
C4 S4 Ni1 102.76(17)
C2 C1 S1 120.4(3)
C2 C1 C5 122.3(5)
C5 C1 S1 117.2(4)
C1 C2 S2 121.0(4)
C1 C2 C6 122.9(4)
C6 C2 S2 116.1(4)
C4 C3 S3 120.9(3)
C4 C3 C7 122.5(4)
C7 C3 S3 116.5(4)
C3 C4 S4 120.5(3)
C3 C4 C8 122.4(4)
C8 C4 S4 117.0(4)
N1 C5 C1 176.7(6)
N2 C6 C2 179.0(5)
N3 C7 C3 176.4(6)
N4 C8 C4 177.8(5)
C11 O1 C16 116.5(3)
C18 O2 C17 113.0(4)
C27 N5 C27A 20.1(7)
C28 N5 C27 121.0(6)
C28 N5 C27A 116.7(7)
C32 N5 C27 118.6(6)
C32 N5 C27A 121.8(7)
C32 N5 C28 119.8(4)
C50 N6 C49 119.4(4)
C54 N6 C49 120.1(3)
C54 N6 C50 120.4(4)
O1 C11 C37 113.8(4)
C12 C11 O1 124.3(4)
C12 C11 C37 121.9(4)
C11 C12 H12 120.5
C11 C12 C13 118.9(4)
C13 C12 H12 120.5
C12 C13 H13 118.7
C14 C13 C12 122.7(4)
C14 C13 H13 118.7
C13 C14 H14 120.6
C13 C14 C15 118.7(4)
C15 C14 H14 120.6
C14 C15 C33 121.7(4)
C14 C15 C37 120.0(4)
C33 C15 C37 118.3(4)
O1 C16 H16A 109.8
O1 C16 H16B 109.8
O1 C16 C17 109.3(4)
H16A C16 H16B 108.3
C17 C16 H16A 109.8
C17 C16 H16B 109.8
O2 C17 C16 109.8(4)
O2 C17 H17A 109.7
O2 C17 H17B 109.7
C16 C17 H17A 109.7
C16 C17 H17B 109.7
H17A C17 H17B 108.2
O2 C18 H18A 108.2
O2 C18 H18B 108.2
O2 C18 C19 116.4(5)
H18A C18 H18B 107.3
C19 C18 H18A 108.2
C19 C18 H18B 108.2
C18 C19 H19A 109.3
C18 C19 H19B 109.3
C18 C19 H19C 112.4
C18 C19 H19D 112.4
C18 C19 O3 111.5(7)
H19A C19 H19B 108.0
H19A C19 H19C 137.3
H19A C19 H19D 59.9
H19B C19 H19C 66.1
H19B C19 H19D 49.8
H19C C19 H19D 110.0
O3 C19 H19A 109.3
O3 C19 H19B 109.3
O3 C19 H19C 45.9
O3 C19 H19D 135.7
O3A C19 C18 96.6(7)
O3A C19 H19A 53.1
O3A C19 H19B 152.6
O3A C19 H19C 112.4
O3A C19 H19D 112.4
O3A C19 O3 67.1(8)
C19 O3 C20 120.9(12)
O3 C20 H20A 109.2
O3 C20 H20B 109.2
H20A C20 H20B 107.9
C21 C20 O3 111.9(17)
C21 C20 H20A 109.2
C21 C20 H20B 109.2
C20 C21 H21A 106.2
C20 C21 H21B 106.2
H21A C21 H21B 106.4
O4 C21 C20 124.5(19)
O4 C21 H21A 106.2
O4 C21 H21B 106.2
C21 O4 C22 119(2)
O4 C22 H22A 112.7
O4 C22 H22B 112.7
O4 C22 C23 95.0(13)
H22A C22 H22B 110.2
C23 C22 H22A 112.7
C23 C22 H22B 112.7
C22 C23 H23A 109.1
C22 C23 H23B 109.1
H23A C23 H23B 107.8
N7 C23 C22 112.6(11)
N7 C23 H23A 109.1
N7 C23 H23B 109.1
N8 N7 C23 118.0(10)
C25 N7 C23 131.5(11)
C25 N7 N8 110.4(9)
N7 N8 N9 106.6(8)
C24 N9 N8 107.1(8)
N9 C24 C25 107.9(8)
N9 C24 C26 118.8(9)
C25 C24 C26 133.2(9)
N7 C25 C24 107.7(9)
N7 C25 H25 126.1
C24 C25 H25 126.1
C24 C26 H26A 108.8
C24 C26 H26B 108.8
C24 C26 C27 113.9(9)
H26A C26 H26B 107.7
C27 C26 H26A 108.8
C27 C26 H26B 108.8
N5 C27 C26 107.8(9)
N5 C27 H27A 110.1
N5 C27 H27B 110.1
C26 C27 H27A 110.1
C26 C27 H27B 110.1
H27A C27 H27B 108.5
C19 O3A C20A 111.5(9)
O3A C20A H20C 109.9
O3A C20A H20D 109.9
O3A C20A C21A 109.0(10)
H20C C20A H20D 108.3
C21A C20A H20C 109.9
C21A C20A H20D 109.9
C20A C21A H21C 109.1
C20A C21A H21D 109.1
H21C C21A H21D 107.8
O4A C21A C20A 112.6(10)
O4A C21A H21C 109.1
O4A C21A H21D 109.1
C21A O4A C22A 113.5(10)
O4A C22A H22C 110.2
O4A C22A H22D 110.2
O4A C22A C23A 107.3(10)
H22C C22A H22D 108.5
C23A C22A H22C 110.2
C23A C22A H22D 110.2
C22A C23A H23C 106.7
C22A C23A H23D 106.7
H23C C23A H23D 106.6
N7A C23A C22A 122.4(13)
N7A C23A H23C 106.7
N7A C23A H23D 106.7
C23A N7A N8A 119.1(10)
C25A N7A C23A 128.5(12)
C25A N7A N8A 112.3(11)
N7A N8A N9A 104.8(11)
C24A N9A N8A 106.6(12)
N9A C24A C26A 120.5(13)
C25A C24A N9A 109.1(11)
C25A C24A C26A 130.2(12)
N7A C25A C24A 107.1(12)
N7A C25A H25A 126.5
C24A C25A H25A 126.5
C24A C26A H26C 110.2
C24A C26A H26D 110.2
H26C C26A H26D 108.5
C27A C26A C24A 107.3(12)
C27A C26A H26C 110.2
C27A C26A H26D 110.2
N5 C27A H27C 110.7
N5 C27A H27D 110.7
C26A C27A N5 105.2(12)
C26A C27A H27C 110.7
C26A C27A H27D 110.7
H27C C27A H27D 108.8
C33 O5 C38 116.3(3)
C40 O6 C39 109.7(3)
C46 N10 C45 129.4(11)
N11 N10 C46 108.0(9)
N11 N10 C45 121.2(9)
N10 C46 H46 127.9
C47 C46 N10 104.2(12)
C47 C46 H46 127.9
C46 C47 C48 130.0(19)
N12 C47 C46 111.6(11)
N12 C47 C48 118.5(17)
C47 N12 N11 106.6(11)
N10 N11 N12 109.3(8)
C46A N10A C45A 126.1(10)
N11A N10A C46A 108.5(10)
N11A N10A C45A 125.0(12)
N10A C46A H46A 128.7
C47A C46A N10A 102.6(12)
C47A C46A H46A 128.7
C46A C47A C48 131.1(19)
N12A C47A C46A 111.1(11)
N12A C47A C48 117.8(16)
N11A N12A C47A 107.3(10)
N10A N11A N12A 110.3(11)
N5 C28 H28 119.7
N5 C28 C29 120.5(4)
C29 C28 H28 119.7
C28 C29 H29 119.3
C28 C29 C30 121.3(4)
C30 C29 H29 119.3
C29 C30 C52 122.6(3)
C31 C30 C29 116.7(4)
C31 C30 C52 120.7(4)
C30 C31 H31 119.8
C32 C31 C30 120.4(4)
C32 C31 H31 119.8
N5 C32 C31 121.2(4)
N5 C32 H32 119.4
C31 C32 H32 119.4
O5 C33 C15 114.6(3)
C34 C33 C15 121.3(4)
C34 C33 O5 124.1(3)
C33 C34 H34 119.9
C33 C34 C35 120.1(4)
C35 C34 H34 119.9
C34 C35 H35 119.6
C36 C35 C34 120.8(4)
C36 C35 H35 119.6
C35 C36 H36 120.3
C35 C36 C37 119.5(4)
C37 C36 H36 120.3
C11 C37 C15 117.7(4)
C11 C37 C36 122.3(4)
C36 C37 C15 120.0(3)
O5 C38 H38A 110.0
O5 C38 H38B 110.0
O5 C38 C39 108.4(3)
H38A C38 H38B 108.4
C39 C38 H38A 110.0
C39 C38 H38B 110.0
O6 C39 C38 110.1(4)
O6 C39 H39A 109.7
O6 C39 H39B 109.7
C38 C39 H39A 109.7
C38 C39 H39B 109.7
H39A C39 H39B 108.2
O6 C40 H40A 109.7
O6 C40 H40B 109.7
O6 C40 C41 109.7(4)
H40A C40 H40B 108.2
C41 C40 H40A 109.7
C41 C40 H40B 109.7
C40 C41 H41A 105.0
C40 C41 H41B 105.0
C40 C41 H41C 111.2
C40 C41 H41D 111.2
H41A C41 H41B 105.9
H41A C41 H41C 30.0
H41A C41 H41D 85.4
H41B C41 H41C 128.3
H41B C41 H41D 20.5
H41C C41 H41D 109.1
O7 C41 C40 129.0(8)
O7 C41 H41A 105.0
O7 C41 H41B 105.0
O7 C41 H41C 79.3
O7 C41 H41D 111.4
O7 C41 O7A 34.6(7)
O7A C41 C40 103.0(4)
O7A C41 H41A 139.2
O7A C41 H41B 94.7
O7A C41 H41C 111.2
O7A C41 H41D 111.2
C41 O7 C42 144.3(13)
O7 C42 H42A 103.1
O7 C42 H42B 103.1
O7 C42 C43 136.1(19)
H42A C42 H42B 105.1
C43 C42 H42A 103.1
C43 C42 H42B 103.1
C42 C43 H43A 100.9
C42 C43 H43B 100.9
H43A C43 H43B 104.4
O8 C43 C42 144(2)
O8 C43 H43A 100.9
O8 C43 H43B 100.9
C43 O8 C44 107.4(18)
O8 C44 H44A 105.9
O8 C44 H44B 105.9
H44A C44 H44B 106.2
C45 C44 O8 125.8(19)
C45 C44 H44A 105.9
C45 C44 H44B 105.9
N10 C45 C44 107.3(13)
N10 C45 H45A 110.2
N10 C45 H45B 110.2
C44 C45 H45A 110.2
C44 C45 H45B 110.2
H45A C45 H45B 108.5
C42A O7A C41 108.3(6)
O7A C42A H42C 109.6
O7A C42A H42D 109.6
O7A C42A C43A 110.1(8)
H42C C42A H42D 108.2
C43A C42A H42C 109.6
C43A C42A H42D 109.6
C42A C43A H43C 108.0
C42A C43A H43D 108.0
H43C C43A H43D 107.2
O8A C43A C42A 117.2(8)
O8A C43A H43C 108.0
O8A C43A H43D 108.0
C43A O8A C44A 117.1(9)
O8A C44A H44C 109.4
O8A C44A H44D 109.4
H44C C44A H44D 108.0
C45A C44A O8A 111.1(9)
C45A C44A H44C 109.4
C45A C44A H44D 109.4
N10A C45A H45C 107.8
N10A C45A H45D 107.8
C44A C45A N10A 118.1(12)
C44A C45A H45C 107.8
C44A C45A H45D 107.8
H45C C45A H45D 107.1
C47 C48 H48A 109.5
C47 C48 H48B 109.5
C47 C48 H48C 115.4
C47 C48 H48D 106.2
C47A C48 C47 7.1(16)
C47A C48 H48A 111.2
C47A C48 H48B 102.5
C47A C48 H48C 108.3
C47A C48 H48D 108.3
C47A C48 C49 115.8(8)
H48A C48 H48B 108.0
H48A C48 H48C 102.9
H48A C48 H48D 4.6
H48B C48 H48C 6.4
H48B C48 H48D 112.4
H48C C48 H48D 107.4
C49 C48 C47 110.9(10)
C49 C48 H48A 109.5
C49 C48 H48B 109.5
C49 C48 H48C 108.3
C49 C48 H48D 108.3
N6 C49 C48 109.9(4)
N6 C49 H49A 109.7
N6 C49 H49B 109.7
C48 C49 H49A 109.7
C48 C49 H49B 109.7
H49A C49 H49B 108.2
N6 C50 H50 119.7
N6 C50 C51 120.6(4)
C51 C50 H50 119.7
C50 C51 H51 119.4
C50 C51 C52 121.2(4)
C52 C51 H51 119.4
C51 C52 C30 122.2(3)
C51 C52 C53 116.6(4)
C53 C52 C30 121.2(4)
C52 C53 H53 119.7
C54 C53 C52 120.6(4)
C54 C53 H53 119.7
N6 C54 C53 120.6(4)
N6 C54 H54 119.7
C53 C54 H54 119.7

loop_
_geom_bond_atom_site_label_1
_geom_bond_atom_site_label_2
_geom_bond_distance
Ni1 S1 2.1625(11)
Ni1 S2 2.1768(13)
Ni1 S3 2.1604(11)
Ni1 S4 2.1800(13)
S1 C1 1.731(5)
S2 C2 1.732(4)
S3 C3 1.723(5)
S4 C4 1.734(4)
N1 C5 1.145(6)
N2 C6 1.148(7)
N3 C7 1.137(6)
N4 C8 1.169(6)
C1 C2 1.357(7)
C1 C5 1.432(6)
C2 C6 1.452(7)
C3 C4 1.362(7)
C3 C7 1.430(6)
C4 C8 1.431(7)
O1 C11 1.372(5)
O1 C16 1.449(5)
O2 C17 1.423(5)
O2 C18 1.421(7)
N5 C27 1.452(12)
N5 C27A 1.642(17)
N5 C28 1.350(5)
N5 C32 1.342(5)
N6 C49 1.482(5)
N6 C50 1.352(5)
N6 C54 1.347(5)
C11 C12 1.365(6)
C11 C37 1.417(5)
C12 H12 0.9500
C12 C13 1.393(6)
C13 H13 0.9500
C13 C14 1.370(6)
C14 H14 0.9500
C14 C15 1.417(6)
C15 C33 1.421(5)
C15 C37 1.424(6)
C16 H16A 0.9900
C16 H16B 0.9900
C16 C17 1.474(7)
C17 H17A 0.9900
C17 H17B 0.9900
C18 H18A 0.9900
C18 H18B 0.9900
C18 C19 1.438(10)
C19 H19A 0.9900
C19 H19B 0.9900
C19 H19C 0.9900
C19 H19D 0.9900
C19 O3 1.450(13)
C19 O3A 1.394(11)
O3 C20 1.456(19)
C20 H20A 0.9900
C20 H20B 0.9900
C20 C21 1.435(19)
C21 H21A 0.9900
C21 H21B 0.9900
C21 O4 1.312(19)
O4 C22 1.459(18)
C22 H22A 0.9900
C22 H22B 0.9900
C22 C23 1.472(17)
C23 H23A 0.9900
C23 H23B 0.9900
C23 N7 1.403(12)
N7 N8 1.360(13)
N7 C25 1.304(12)
N8 N9 1.372(12)
N9 C24 1.360(12)
C24 C25 1.370(13)
C24 C26 1.466(11)
C25 H25 0.9500
C26 H26A 0.9900
C26 H26B 0.9900
C26 C27 1.548(12)
C27 H27A 0.9900
C27 H27B 0.9900
O3A C20A 1.430(14)
C20A H20C 0.9900
C20A H20D 0.9900
C20A C21A 1.471(14)
C21A H21C 0.9900
C21A H21D 0.9900
C21A O4A 1.364(15)
O4A C22A 1.422(14)
C22A H22C 0.9900
C22A H22D 0.9900
C22A C23A 1.447(16)
C23A H23C 0.9900
C23A H23D 0.9900
C23A N7A 1.328(13)
N7A N8A 1.347(15)
N7A C25A 1.307(13)
N8A N9A 1.407(15)
N9A C24A 1.358(15)
C24A C25A 1.354(16)
C24A C26A 1.504(13)
C25A H25A 0.9500
C26A H26C 0.9900
C26A H26D 0.9900
C26A C27A 1.40(2)
C27A H27C 0.9900
C27A H27D 0.9900
O5 C33 1.371(5)
O5 C38 1.440(5)
O6 C39 1.418(5)
O6 C40 1.413(5)
N10 C46 1.372(12)
N10 N11 1.319(15)
N10 C45 1.450(14)
C46 H46 0.9500
C46 C47 1.34(2)
C47 N12 1.31(3)
C47 C48 1.617(14)
N12 N11 1.332(12)
N10A C46A 1.394(13)
N10A N11A 1.284(14)
N10A C45A 1.476(15)
C46A H46A 0.9500
C46A C47A 1.330(19)
C47A N12A 1.31(3)
C47A C48 1.416(12)
N12A N11A 1.290(13)
C28 H28 0.9500
C28 C29 1.358(6)
C29 H29 0.9500
C29 C30 1.392(6)
C30 C31 1.389(5)
C30 C52 1.471(6)
C31 H31 0.9500
C31 C32 1.367(6)
C32 H32 0.9500
C33 C34 1.370(5)
C34 H34 0.9500
C34 C35 1.411(6)
C35 H35 0.9500
C35 C36 1.387(5)
C36 H36 0.9500
C36 C37 1.422(6)
C38 H38A 0.9900
C38 H38B 0.9900
C38 C39 1.508(6)
C39 H39A 0.9900
C39 H39B 0.9900
C40 H40A 0.9900
C40 H40B 0.9900
C40 C41 1.513(7)
C41 H41A 0.9900
C41 H41B 0.9900
C41 H41C 0.9900
C41 H41D 0.9900
C41 O7 1.257(12)
C41 O7A 1.509(8)
O7 C42 1.419(15)
C42 H42A 0.9900
C42 H42B 0.9900
C42 C43 1.524(18)
C43 H43A 0.9900
C43 H43B 0.9900
C43 O8 1.309(15)
O8 C44 1.50(2)
C44 H44A 0.9900
C44 H44B 0.9900
C44 C45 1.481(17)
C45 H45A 0.9900
C45 H45B 0.9900
O7A C42A 1.366(12)
C42A H42C 0.9900
C42A H42D 0.9900
C42A C43A 1.556(13)
C43A H43C 0.9900
C43A H43D 0.9900
C43A O8A 1.309(11)
O8A C44A 1.497(12)
C44A H44C 0.9900
C44A H44D 0.9900
C44A C45A 1.457(15)
C45A H45C 0.9900
C45A H45D 0.9900
C48 H48A 0.9900
C48 H48B 0.9900
C48 H48C 0.9900
C48 H48D 0.9900
C48 C49 1.519(7)
C49 H49A 0.9900
C49 H49B 0.9900
C50 H50 0.9500
C50 C51 1.358(6)
C51 H51 0.9500
C51 C52 1.396(5)
C52 C53 1.404(5)
C53 H53 0.9500
C53 C54 1.369(6)
C54 H54 0.9500

loop_
_geom_torsion_atom_site_label_1
_geom_torsion_atom_site_label_2
_geom_torsion_atom_site_label_3
_geom_torsion_atom_site_label_4
_geom_torsion
Ni1 S1 C1 C2 -1.1(4)
Ni1 S1 C1 C5 176.2(3)
Ni1 S2 C2 C1 0.1(4)
Ni1 S2 C2 C6 -179.3(3)
Ni1 S3 C3 C4 1.1(4)
Ni1 S3 C3 C7 -177.9(3)
Ni1 S4 C4 C3 1.0(4)
Ni1 S4 C4 C8 179.9(3)
S1 Ni1 S2 C2 -0.61(15)
S1 Ni1 S3 C3 -120(7)
S1 Ni1 S4 C4 179.39(15)
S1 C1 C2 S2 0.7(5)
S1 C1 C2 C6 -179.9(4)
S1 C1 C5 N1 -14(11)
S2 Ni1 S1 C1 0.90(15)
S2 Ni1 S3 C3 179.61(15)
S2 Ni1 S4 C4 -60(43)
S2 C2 C6 N2 -56(43)
S3 Ni1 S1 C1 -60(7)
S3 Ni1 S2 C2 179.03(15)
S3 Ni1 S4 C4 -0.25(15)
S3 C3 C4 S4 -1.5(5)
S3 C3 C4 C8 179.7(3)
S3 C3 C7 N3 0(11)
S4 Ni1 S1 C1 -179.17(15)
S4 Ni1 S2 C2 -121(48)
S4 Ni1 S3 C3 -0.32(15)
S4 C4 C8 N4 48(17)
C1 C2 C6 N2 125(43)
C2 C1 C5 N1 163(11)
C3 C4 C8 N4 -134(16)
C4 C3 C7 N3 -179(100)
C5 C1 C2 S2 -176.5(3)
C5 C1 C2 C6 2.8(7)
C7 C3 C4 S4 177.4(4)
C7 C3 C4 C8 -1.4(7)
O1 C11 C12 C13 -178.1(4)
O1 C11 C37 C15 178.8(3)
O1 C11 C37 C36 -0.8(5)
O1 C16 C17 O2 -72.5(5)
O2 C18 C19 O3 -121.4(9)
O2 C18 C19 O3A 170.7(6)
N5 C28 C29 C30 -0.5(6)
N6 C50 C51 C52 0.9(6)
C11 O1 C16 C17 178.8(3)
C11 C12 C13 C14 -1.6(6)
C12 C11 C37 C15 -2.0(6)
C12 C11 C37 C36 178.5(4)
C12 C13 C14 C15 -0.2(6)
C13 C14 C15 C33 -178.9(4)
C13 C14 C15 C37 0.9(6)
C14 C15 C33 O5 2.3(5)
C14 C15 C33 C34 -178.0(4)
C14 C15 C37 C11 0.1(5)
C14 C15 C37 C36 179.6(4)
C15 C33 C34 C35 -3.0(6)
C16 O1 C11 C12 1.4(6)
C16 O1 C11 C37 -179.3(3)
C17 O2 C18 C19 -68.3(7)
C18 O2 C17 C16 -156.8(4)
C18 C19 O3 C20 164.4(19)
C18 C19 O3A C20A -175.0(8)
C19 O3 C20 C21 -178(2)
C19 O3A C20A C21A -93.5(11)
O3 C19 O3A C20A 74.4(9)
O3 C20 C21 O4 18(5)
C20 C21 O4 C22 126(3)
C21 O4 C22 C23 -167.1(19)
O4 C22 C23 N7 78.6(15)
C22 C23 N7 N8 105.8(15)
C22 C23 N7 C25 -79.5(19)
C23 N7 N8 N9 178.1(11)
C23 N7 C25 C24 -179.5(13)
N7 N8 N9 C24 0.7(13)
N8 N7 C25 C24 -4.5(14)
N8 N9 C24 C25 -3.4(12)
N8 N9 C24 C26 179.1(9)
N9 C24 C25 N7 4.9(13)
N9 C24 C26 C27 -78.0(13)
C24 C26 C27 N5 141.7(8)
C25 N7 N8 N9 2.4(14)
C25 C24 C26 C27 105.1(14)
C26 C24 C25 N7 -178.1(11)
C27 N5 C27A C26A -26(2)
C27 N5 C28 C29 172.8(6)
C27 N5 C32 C31 -173.2(7)
O3A C19 O3 C20 -107(2)
O3A C20A C21A O4A 64.4(14)
C20A C21A O4A C22A -165.3(13)
C21A O4A C22A C23A 167.8(12)
O4A C22A C23A N7A -56.9(18)
C22A C23A N7A N8A -83.7(17)
C22A C23A N7A C25A 91.8(18)
C23A N7A N8A N9A 178.7(13)
C23A N7A C25A C24A -177.0(14)
N7A N8A N9A C24A -2.7(19)
N8A N7A C25A C24A -1.3(19)
N8A N9A C24A C25A 2(2)
N8A N9A C24A C26A 176.9(14)
N9A C24A C25A N7A -1(2)
N9A C24A C26A C27A 35(2)
C24A C26A C27A N5 -173.9(11)
C25A N7A N8A N9A 2.5(19)
C25A C24A C26A C27A -151.3(18)
C26A C24A C25A N7A -174.7(14)
C27A N5 C27 C26 -17(2)
C27A N5 C28 C29 -164.7(7)
C27A N5 C32 C31 163.8(8)
O5 C33 C34 C35 176.7(4)
O5 C38 C39 O6 74.4(4)
O6 C40 C41 O7 -49.4(12)
O6 C40 C41 O7A -75.2(6)
N10 C46 C47 N12 4(3)
N10 C46 C47 C48 -175(3)
C46 N10 N11 N12 6.1(15)
C46 N10 C45 C44 67(2)
C46 C47 N12 N11 0(3)
C46 C47 C48 C47A -9(15)
C46 C47 C48 C49 125(3)
C47 N12 N11 N10 -4(2)
C47 C48 C49 N6 -61.8(15)
N12 C47 C48 C47A 173(21)
N12 C47 C48 C49 -53(3)
N11 N10 C46 C47 -6(2)
N11 N10 C45 C44 -98.3(18)
N10A C46A C47A N12A 4.2(17)
N10A C46A C47A C48 -175.5(16)
C46A N10A N11A N12A 2.7(17)
C46A N10A C45A C44A -134.0(14)
C46A C47A N12A N11A -2.9(19)
C46A C47A C48 C47 -48(17)
C46A C47A C48 C49 -97(2)
C47A N12A N11A N10A 0.0(18)
C47A C48 C49 N6 -56.1(12)
N12A C47A C48 C47 132(19)
N12A C47A C48 C49 83.5(15)
N11A N10A C46A C47A -4.1(16)
N11A N10A C45A C44A 38(2)
C28 N5 C27 C26 66.8(10)
C28 N5 C27A C26A -133.6(10)
C28 N5 C32 C31 -1.1(7)
C28 C29 C30 C31 0.3(6)
C28 C29 C30 C52 -180.0(4)
C29 C30 C31 C32 -0.5(7)
C29 C30 C52 C51 175.5(4)
C29 C30 C52 C53 -4.9(6)
C30 C31 C32 N5 0.9(8)
C30 C52 C53 C54 -178.5(4)
C31 C30 C52 C51 -4.8(6)
C31 C30 C52 C53 174.8(4)
C32 N5 C27 C26 -121.2(8)
C32 N5 C27A C26A 61.0(14)
C32 N5 C28 C29 0.9(7)
C33 C15 C37 C11 180.0(3)
C33 C15 C37 C36 -0.5(6)
C33 O5 C38 C39 178.0(3)
C33 C34 C35 C36 2.3(6)
C34 C35 C36 C37 -0.7(6)
C35 C36 C37 C11 179.3(4)
C35 C36 C37 C15 -0.2(6)
C37 C11 C12 C13 2.7(6)
C37 C15 C33 O5 -177.6(3)
C37 C15 C33 C34 2.1(6)
C38 O5 C33 C15 176.1(3)
C38 O5 C33 C34 -3.5(5)
C39 O6 C40 C41 172.0(4)
C40 O6 C39 C38 169.6(4)
C40 C41 O7 C42 -114(3)
C40 C41 O7A C42A -165.2(8)
C41 O7 C42 C43 91(4)
C41 O7A C42A C43A -161.0(9)
O7 C41 O7A C42A 51.3(12)
O7 C42 C43 O8 108(3)
C42 C43 O8 C44 -41(4)
C43 O8 C44 C45 -106(3)
O8 C44 C45 N10 34(3)
C45 N10 C46 C47 -172(2)
C45 N10 N11 N12 173.8(11)
O7A C41 O7 C42 -66(3)
O7A C42A C43A O8A 40.8(16)
C42A C43A O8A C44A -163.6(10)
C43A O8A C44A C45A 68.6(14)
O8A C44A C45A N10A 38.7(17)
C45A N10A C46A C47A 168.8(14)
C45A N10A N11A N12A -170.4(12)
C48 C47 N12 N11 179(2)
C48 C47A N12A N11A 176.9(12)
C49 N6 C50 C51 176.6(4)
C49 N6 C54 C53 -176.9(4)
C50 N6 C49 C48 -80.9(5)
C50 N6 C54 C53 -0.2(6)
C50 C51 C52 C30 178.3(4)
C50 C51 C52 C53 -1.4(6)
C51 C52 C53 C54 1.1(6)
C52 C30 C31 C32 179.8(4)
C52 C53 C54 N6 -0.4(6)
C54 N6 C49 C48 95.8(5)
C54 N6 C50 C51 -0.1(6)

loop_
_smtbx_masks_void_nr
_smtbx_masks_void_average_x
_smtbx_masks_void_average_y
_smtbx_masks_void_average_z
_smtbx_masks_void_volume
_smtbx_masks_void_count_electrons
1 0.456 0.966 0.886 59.6 20.0
2 0.500 0.500 0.500 59.2 14.6
3 0.544 0.034 0.114 59.6 20.1
